data_4035409
loop_
_publ_author_name
'Chizhova, Maria'
'Khoroshilova, Olesya'
'Dar'in, Dmitry'
'Krasavin, Mikhail'

_publ_section_title
;
 Unusually Reactive Cyclic Anhydride Expands the Scope of the
 Castagnoli-Cushman Reaction.
;
_journal_issue 20
_journal_name_full 'The Journal of organic chemistry'
_journal_page_first 12722
_journal_page_last 12733
_journal_paper_doi 10.1021/acs.joc.8b02164
_journal_volume 83
_journal_year 2018
_chemical_formula_moiety 'C17 H18 N2 O3, H2 O'
_chemical_formula_sum 'C17 H20 N2 O4'
_chemical_formula_weight 316.35
_space_group_crystal_system orthorhombic
_space_group_IT_number 33
_space_group_name_Hall 'P -2ac -2n'
_space_group_name_H-M_alt 'P n 21 a'
_atom_sites_solution_hydrogens mixed
_atom_sites_solution_primary iterative
_audit_creation_date 2018-07-20
_audit_creation_method
;
Olex2 1.2
(compiled 2018.05.29 svn.r3508 for OlexSys, GUI svn.r5506)
;
_cell_angle_alpha 90
_cell_angle_beta 90
_cell_angle_gamma 90
_cell_formula_units_Z 8
_cell_length_a 13.6553(3)
_cell_length_b 20.2125(5)
_cell_length_c 11.5578(3)
_cell_measurement_reflns_used 16300
_cell_measurement_temperature 100(2)
_cell_measurement_theta_max 71.8870
_cell_measurement_theta_min 3.2690
_cell_volume 3190.04(13)
_computing_cell_refinement 'CrysAlisPro 1.171.39.35a (Rigaku OD, 2017)'
_computing_data_collection 'CrysAlisPro 1.171.39.35a (Rigaku OD, 2017)'
_computing_data_reduction 'CrysAlisPro 1.171.39.35a (Rigaku OD, 2017)'
_computing_molecular_graphics 'Olex2 (Dolomanov et al., 2009)'
_computing_publication_material 'Olex2 (Dolomanov et al., 2009)'
_computing_structure_refinement 'ShelXL (Sheldrick, 2015)'
_computing_structure_solution
;
Superflip (Palatinus & Chapuis, 2007;Palatinus & van der Lee, 2008;
Palatinus et al., 2012)
;
_diffrn_ambient_environment N~2~
_diffrn_ambient_temperature 100(2)
_diffrn_detector 'CCD plate'
_diffrn_detector_type HyPix3000
_diffrn_measured_fraction_theta_full 1.000
_diffrn_measured_fraction_theta_max 0.996
_diffrn_measurement_details
;
List of Runs (angles in degrees, time in seconds):

  # Type    Start    End  Width  t~exp~   \w     \q     \k     \f   Frames
--------------------------------------------------------------------------
  1  \w   -104.00 -79.00   0.50    0.20    --  -41.22-155.00-162.00   50
  2  \w    -61.00 -30.00   0.50    0.20    --  -41.22 -17.00  72.00   62
  3  \w    -37.00 -12.00   0.50    0.20    --  -41.22  17.00-118.00   50
  4  \w    -70.00 -45.00   0.50    0.20    --  -41.22 112.00  -8.00   50
  5  \w    -46.00 -21.00   0.50    0.20    --  -41.22 120.00  78.00   50
  6  \w     41.00  68.00   0.50    0.20    --   41.22-120.00  -5.00   54
  7  \w     15.00  78.00   0.50    0.20    --   41.22-112.00-101.00  126
  8  \w      6.00  31.00   0.50    0.20    --   41.22 -17.00  72.00   50
  9  \w     44.00  70.00   0.50    0.20    --   41.22  17.00-118.00   52
 10  \w     63.00  88.00   0.50    0.20    --   41.22 155.00-124.00   50
 11  \w     94.00 124.00   0.50    0.31    --  101.00  17.00-118.00   60
 12  \w     35.00  76.00   0.50    0.31    --  101.00 -17.00  72.00   82
 13  \w     73.00 103.00   0.50    0.31    --  101.00-120.00  -5.00   60
 14  \w     81.00 106.00   0.50    0.31    --  101.00 155.00-124.00   50
 15  \w     76.00 113.00   0.50    0.31    --  101.00-112.00-101.00   74
 16  \w    104.00 132.00   0.50    0.31    --  101.00 120.00  78.00   56
 17  \w     63.00  88.00   0.50    0.31    --  101.00-155.00-162.00   50
 18  \w     95.00 135.00   0.50    0.31    --  101.00 112.00  -8.00   80
 19  \w    -55.00  21.00   0.50    0.20    --  -41.22  54.00-150.00  152
 20  \w      9.00  65.00   0.50    0.20    --   41.22 -77.00-150.00  112
 21  \w     50.00 105.00   0.50    0.20    --   41.22  32.00-150.00  110
 22  \w    -11.00  26.00   0.50    0.20    --   41.22 -32.00-120.00   74
 23  \w    -23.00   2.00   0.50    0.20    --   41.22 -32.00   0.00   50
 24  \w     73.00 113.00   0.50    0.31    --  101.00-111.00  60.00   80
 25  \w     89.00 147.00   0.50    0.31    --  101.00  17.00   0.00  116
 26  \w     38.00  64.00   0.50    0.31    --  101.00-111.00  60.00   52
 27  \w     79.00 128.00   0.50    0.31    --  101.00  77.00 -90.00   98
 28  \w    112.00 157.00   0.50    0.31    --  101.00  33.00-180.00   90
 29  \w     38.00 115.00   0.50    0.31    --  101.00 -50.00 -90.00  154
 30  \w     37.00  82.00   0.50    0.31    --  101.00 -33.00-180.00   90
 31  \w     80.00 106.00   0.50    0.31    --  101.00 -33.00-180.00   52
 32  \w     25.00  50.00   0.50    0.20    --   41.22 -32.00-180.00   50
 33  \w    109.00 156.00   0.50    0.31    --  101.00  42.00 150.00   94
 34  \w    117.00 143.00   0.50    0.31    --  101.00  77.00 -30.00   52
 35  \w    122.00 157.00   0.50    0.31    --  101.00  59.00  30.00   70
 36  \w     89.00 115.00   0.50    0.31    --  101.00-111.00-180.00   52
 37  \w     76.00 105.00   0.50    0.31    --  101.00  77.00 -30.00   58
 38  \w     86.00 115.00   0.50    0.31    --  101.00  59.00  30.00   58
 39  \w     46.00  72.00   0.50    0.31    --  101.00 178.00  60.00   52
 40  \w     83.00 118.00   0.50    0.31    --  101.00 178.00  60.00   70
 41  \w     65.00 105.00   0.50    0.31    --  101.00 -59.00 -30.00   80
 42  \w     86.00 116.00   0.50    0.31    --  101.00  59.00 -90.00   60
 43  \w     86.00 122.00   0.50    0.31    --  101.00 -68.00-180.00   72
 44  \w     37.00  64.00   0.50    0.31    --  101.00 -68.00-180.00   54
 45  \w     58.00  84.00   0.50    0.31    --  101.00 154.00-124.00   52
 46  \w   -108.00 -82.00   0.50    0.20    --  -41.22 -11.00  30.00   52
 47  \w    -66.00 -22.00   0.50    0.20    --  -41.22 -11.00  30.00   88
 48  \w      1.00  44.00   0.50    0.20    --   41.22 -32.00 -90.00   86
 49  \w     22.00 101.00   0.50    0.20    --   41.22  65.00  60.00  158
 50  \w     69.00 103.00   0.50    0.20    --   41.22  54.00-120.00   68
 51  \w    -14.00  47.00   0.50    0.20    --   41.22 -43.00  30.00  122
 52  \w     67.00  93.00   0.50    0.20    --   41.22-154.00-163.00   52
 53  \w     10.00  37.00   0.50    0.20    --   41.22 -77.00   0.00   54
 54  \w    -19.00   8.00   0.50    0.20    --   41.22 -77.00   0.00   54
 55  \w    -20.00  57.00   0.50    0.20    --   41.22 -77.00  30.00  154
 56  \w     58.00  98.00   0.50    0.20    --   41.22  43.00 -30.00   80
 57  \w     95.00 121.00   0.50    0.31    --  101.00  33.00-120.00   52
 58  \w     79.00 128.00   0.50    0.31    --  101.00 -87.00-120.00   98
 59  \w    124.00 156.00   0.50    0.31    --  101.00  33.00-120.00   64
 60  \w     67.00 115.00   0.50    0.31    --  101.00-111.00  30.00   96
 61  \w     38.00 104.00   0.50    0.31    --  101.00 -87.00 120.00  132
 62  \w     42.00  68.00   0.50    0.31    --  101.00 -87.00-120.00   52
;
_diffrn_measurement_device 'four-circle diffractometer'
_diffrn_measurement_device_type 'SuperNova, Single source at offset/far, HyPix3000'
_diffrn_measurement_method '\w scans'
_diffrn_orient_matrix_type 'CrysAlisPro convention (1999,Acta A55,543-557)'
_diffrn_orient_matrix_UB_11 0.0238170000
_diffrn_orient_matrix_UB_12 -0.0613008000
_diffrn_orient_matrix_UB_13 0.0741437000
_diffrn_orient_matrix_UB_21 -0.0098110000
_diffrn_orient_matrix_UB_22 -0.0443110000
_diffrn_orient_matrix_UB_23 -0.1077907000
_diffrn_orient_matrix_UB_31 0.1098137000
_diffrn_orient_matrix_UB_32 0.0093077000
_diffrn_orient_matrix_UB_33 -0.0257376000
_diffrn_radiation_monochromator mirror
_diffrn_radiation_probe x-ray
_diffrn_radiation_type CuK\a
_diffrn_radiation_wavelength 1.54184
_diffrn_reflns_av_R_equivalents 0.0489
_diffrn_reflns_av_unetI/netI 0.0339
_diffrn_reflns_Laue_measured_fraction_full 1.000
_diffrn_reflns_Laue_measured_fraction_max 0.996
_diffrn_reflns_limit_h_max 16
_diffrn_reflns_limit_h_min -14
_diffrn_reflns_limit_k_max 24
_diffrn_reflns_limit_k_min -24
_diffrn_reflns_limit_l_max 14
_diffrn_reflns_limit_l_min -14
_diffrn_reflns_number 26781
_diffrn_reflns_point_group_measured_fraction_full 1.000
_diffrn_reflns_point_group_measured_fraction_max 0.996
_diffrn_reflns_theta_full 67.684
_diffrn_reflns_theta_max 71.938
_diffrn_reflns_theta_min 4.375
_diffrn_source 'micro-focus sealed X-ray tube'
_diffrn_source_type 'SuperNova (Cu) X-ray Source'
_exptl_absorpt_coefficient_mu 0.778
_exptl_absorpt_correction_T_max 1.00000
_exptl_absorpt_correction_T_min 0.78123
_exptl_absorpt_correction_type multi-scan
_exptl_absorpt_process_details
;
CrysAlisPro 1.171.39.35a (Rigaku Oxford Diffraction, 2017)
Empirical absorption correction using spherical harmonics,
 implemented in SCALE3 ABSPACK scaling algorithm.
;
_exptl_crystal_colour colourless
_exptl_crystal_colour_primary colourless
_exptl_crystal_density_diffrn 1.317
_exptl_crystal_description prism
_exptl_crystal_F_000 1344
_exptl_crystal_size_max 0.27
_exptl_crystal_size_mid 0.24
_exptl_crystal_size_min 0.22
_refine_diff_density_max 0.718
_refine_diff_density_min -0.422
_refine_diff_density_rms 0.075
_refine_ls_abs_structure_details
;
 Refined as an inversion twin.
;
_refine_ls_abs_structure_Flack 0.3(3)
_refine_ls_extinction_method none
_refine_ls_goodness_of_fit_ref 1.057
_refine_ls_hydrogen_treatment constr
_refine_ls_matrix_type full
_refine_ls_number_parameters 428
_refine_ls_number_reflns 6162
_refine_ls_number_restraints 1
_refine_ls_restrained_S_all 1.057
_refine_ls_R_factor_all 0.0590
_refine_ls_R_factor_gt 0.0567
_refine_ls_shift/su_max 0.000
_refine_ls_shift/su_mean 0.000
_refine_ls_structure_factor_coef Fsqd
_refine_ls_weighting_details 'w=1/[\s^2^(Fo^2^)+(0.1137P)^2^+0.5199P] where P=(Fo^2^+2Fc^2^)/3'
_refine_ls_weighting_scheme calc
_refine_ls_wR_factor_gt 0.1457
_refine_ls_wR_factor_ref 0.1507
_reflns_Friedel_coverage 0.942
_reflns_Friedel_fraction_full 1.000
_reflns_Friedel_fraction_max 0.996
_reflns_number_gt 5880
_reflns_number_total 6162
_reflns_threshold_expression 'I > 2\s(I)'
_cod_data_source_file jo8b02164_si_002.cif
_cod_data_source_block cme202_prism
_cod_original_cell_volume 3190.03(14)
_cod_database_code 4035409
_shelx_shelxl_version_number 2014/7
_chemical_oxdiff_formula 'C17 H18 N2 O3'
_shelx_space_group_comment
;
The symmetry employed for this shelxl refinement is uniquely defined
by the following loop, which should always be used as a source of
symmetry information in preference to the above space-group names.
They are only intended as comments.
;
_shelx_estimated_absorpt_t_max 0.847
_shelx_estimated_absorpt_t_min 0.817
_reflns_odcompleteness_completeness 100.00
_reflns_odcompleteness_iscentric 1
_reflns_odcompleteness_theta 70.93
_olex2_refinement_description
;
1. Twinned data refinement
 Scales: 0.7(3)
 0.3(3)
2. Fixed Uiso
 At 1.2 times of:
  All C(H) groups, All C(H,H) groups
 At 1.5 times of:
  All C(H,H,H) groups, All O(H) groups, All O(H,H) groups
3.a Free rotating group:
 O2S(H2SA,H2SB), O1S(H1SA,H1SB)
3.b Ternary CH refined with riding coordinates:
 C7A(H7A), C6A(H6A), C6(H6), C7(H7)
3.c Secondary CH2 refined with riding coordinates:
 C8A(H8AA,H8AB), C8(H8A,H8B)
3.d Aromatic/amide H refined with riding coordinates:
 C12(H12), C3A(H3AA), C13A(H13A), C16(H16), C4A(H4A), C4(H4), C12A(H12A),
 C2A(H2A), C15A(H15A), C13(H13), C15(H15), C2(H2), C16A(H16A), C3(H3B)
3.e Idealised Me refined as rotating group:
 C9(H9A,H9B,H9C), C17(H17D,H17E,H17F), C17A(H17A,H17B,H17C), C9A(H9AA,H9AB,H9AC)
3.f Idealised tetrahedral OH refined as rotating group:
 O3A(H3A), O3(H3)
;
_olex2_submission_special_instructions 'No special instructions were received'
_oxdiff_exptl_absorpt_empirical_details
;
Empirical correction (ABSPACK) includes:
- Absorption correction using spherical harmonics
- Frame scaling
;
_oxdiff_exptl_absorpt_empirical_full_max 2.492
_oxdiff_exptl_absorpt_empirical_full_min 0.792

loop_
_space_group_symop_operation_xyz
'x, y, z'
'-x, y+1/2, -z'
'x+1/2, y, -z+1/2'
'-x+1/2, y+1/2, z+1/2'

loop_
_atom_site_label
_atom_site_type_symbol
_atom_site_fract_x
_atom_site_fract_y
_atom_site_fract_z
_atom_site_U_iso_or_equiv
_atom_site_adp_type
_atom_site_occupancy
_atom_site_site_symmetry_order
_atom_site_calc_flag
_atom_site_refinement_flags_posn
O3A O 0.57395(17) 0.39221(12) 0.9559(2) 0.0248(5) Uani 1 1 d .
H3A H 0.6310 0.3769 0.9608 0.037 Uiso 1 1 calc GR
O2S O 0.48655(18) 0.26245(12) 0.9890(2) 0.0232(5) Uani 1 1 d .
H2SA H 0.4866 0.3054 0.9829 0.035 Uiso 1 1 d G
H2SB H 0.5354 0.2462 0.9500 0.035 Uiso 1 1 d G
O1A O 0.39631(17) 0.38513(12) 0.6270(2) 0.0212(5) Uani 1 1 d .
O2A O 0.65302(17) 0.48750(13) 0.9224(2) 0.0269(6) Uani 1 1 d .
O1 O 0.34975(17) 0.71899(12) 1.1256(2) 0.0218(5) Uani 1 1 d .
O1S O 0.23571(17) 0.33070(12) 0.5323(2) 0.0214(5) Uani 1 1 d .
H1SA H 0.2196 0.2922 0.5599 0.032 Uiso 1 1 d G
H1SB H 0.2072 0.3366 0.4657 0.032 Uiso 1 1 d G
O3 O 0.18271(18) 0.70876(13) 1.4682(2) 0.0258(6) Uani 1 1 d .
H3 H 0.1258 0.7240 1.4758 0.039 Uiso 1 1 calc GR
O2 O 0.10388(18) 0.61563(14) 1.4212(2) 0.0279(6) Uani 1 1 d .
N1A N 0.3958(2) 0.44233(14) 0.9219(2) 0.0168(6) Uani 1 1 d .
N2 N 0.28755(19) 0.62538(13) 1.2056(2) 0.0170(6) Uani 1 1 d .
N2A N 0.46494(19) 0.47678(13) 0.7051(2) 0.0158(6) Uani 1 1 d .
N1 N 0.35920(19) 0.66216(13) 1.4212(2) 0.0162(6) Uani 1 1 d .
C10 C 0.1778(2) 0.64640(17) 1.4355(3) 0.0181(7) Uani 1 1 d .
C12 C 0.4496(2) 0.53480(18) 1.2397(3) 0.0168(7) Uani 1 1 d .
H12 H 0.4641 0.5769 1.2076 0.020 Uiso 1 1 calc R
C7A C 0.4769(2) 0.48909(16) 0.9170(3) 0.0160(6) Uani 1 1 d .
H7A H 0.4682 0.5225 0.9800 0.019 Uiso 1 1 calc R
C8A C 0.5015(3) 0.49736(17) 0.5912(3) 0.0209(7) Uani 1 1 d .
H8AA H 0.5088 0.5461 0.5898 0.025 Uiso 1 1 calc R
H8AB H 0.4533 0.4849 0.5311 0.025 Uiso 1 1 calc R
C1A C 0.3693(3) 0.40580(16) 0.8257(3) 0.0180(7) Uani 1 1 d .
C9 C 0.1491(3) 0.6344(2) 1.0693(3) 0.0261(8) Uani 1 1 d .
H9A H 0.1257 0.6193 0.9936 0.039 Uiso 1 1 calc GR
H9B H 0.1542 0.6828 1.0693 0.039 Uiso 1 1 calc GR
H9C H 0.1030 0.6204 1.1295 0.039 Uiso 1 1 calc GR
C3A C 0.2928(2) 0.36462(18) 0.9825(3) 0.0208(7) Uani 1 1 d .
H3AA H 0.2525 0.3382 1.0309 0.025 Uiso 1 1 calc R
C1 C 0.3814(2) 0.69967(17) 1.3242(3) 0.0191(7) Uani 1 1 d .
C11 C 0.3600(2) 0.52433(16) 1.2939(3) 0.0155(6) Uani 1 1 d .
C13A C 0.2362(2) 0.61934(18) 0.7360(3) 0.0193(7) Uani 1 1 d .
H13A H 0.1748 0.6114 0.7001 0.023 Uiso 1 1 calc R
C6A C 0.4737(2) 0.52507(16) 0.7993(3) 0.0155(6) Uani 1 1 d .
H6A H 0.5384 0.5476 0.7895 0.019 Uiso 1 1 calc R
C5A C 0.4100(2) 0.42070(17) 0.7118(3) 0.0171(6) Uani 1 1 d .
C16 C 0.3415(2) 0.46210(16) 1.3420(3) 0.0184(7) Uani 1 1 d .
H16 H 0.2812 0.4543 1.3805 0.022 Uiso 1 1 calc R
C14A C 0.2556(2) 0.68160(17) 0.7817(3) 0.0198(7) Uani 1 1 d .
C4A C 0.3504(2) 0.41685(18) 1.0178(3) 0.0193(7) Uani 1 1 d .
H4A H 0.3573 0.4324 1.0949 0.023 Uiso 1 1 calc R
C11A C 0.3956(2) 0.57863(16) 0.7936(3) 0.0166(7) Uani 1 1 d .
C5 C 0.3394(2) 0.68219(17) 1.2126(3) 0.0171(6) Uani 1 1 d .
C4 C 0.4044(2) 0.68971(19) 1.5152(3) 0.0220(7) Uani 1 1 d .
H4 H 0.3999 0.6747 1.5929 0.026 Uiso 1 1 calc R
C12A C 0.3047(2) 0.56817(16) 0.7416(3) 0.0160(7) Uani 1 1 d .
H12A H 0.2894 0.5261 0.7099 0.019 Uiso 1 1 calc R
C2A C 0.3043(2) 0.35735(16) 0.8619(3) 0.0209(7) Uani 1 1 d .
H2A H 0.2733 0.3253 0.8143 0.025 Uiso 1 1 calc R
C15A C 0.3464(3) 0.69176(17) 0.8341(3) 0.0199(7) Uani 1 1 d .
H15A H 0.3613 0.7338 0.8664 0.024 Uiso 1 1 calc R
C17 C 0.5740(3) 0.36620(19) 1.2659(4) 0.0260(8) Uani 1 1 d .
H17D H 0.6170 0.3751 1.1998 0.039 Uiso 1 1 calc GR
H17E H 0.5397 0.3242 1.2539 0.039 Uiso 1 1 calc GR
H17F H 0.6133 0.3636 1.3367 0.039 Uiso 1 1 calc GR
C13 C 0.5183(2) 0.48397(17) 1.2323(3) 0.0189(7) Uani 1 1 d .
H13 H 0.5793 0.4922 1.1954 0.023 Uiso 1 1 calc R
C6 C 0.2817(2) 0.57775(16) 1.3018(3) 0.0165(6) Uani 1 1 d .
H6 H 0.2172 0.5547 1.2940 0.020 Uiso 1 1 calc R
C15 C 0.4101(3) 0.41166(16) 1.3342(3) 0.0203(7) Uani 1 1 d .
H15 H 0.3961 0.3698 1.3676 0.024 Uiso 1 1 calc R
C14 C 0.4998(2) 0.42162(17) 1.2774(3) 0.0197(7) Uani 1 1 d .
C7 C 0.2792(2) 0.61440(17) 1.4176(3) 0.0166(7) Uani 1 1 d .
H7 H 0.2898 0.5814 1.4808 0.020 Uiso 1 1 calc R
C2 C 0.4433(3) 0.74972(18) 1.3567(3) 0.0229(7) Uani 1 1 d .
H2 H 0.4711 0.7823 1.3074 0.027 Uiso 1 1 calc R
C16A C 0.4157(2) 0.64110(16) 0.8398(3) 0.0184(6) Uani 1 1 d .
H16A H 0.4772 0.6492 0.8754 0.022 Uiso 1 1 calc R
C8 C 0.2489(2) 0.60455(17) 1.0932(3) 0.0198(7) Uani 1 1 d .
H8A H 0.2437 0.5557 1.0915 0.024 Uiso 1 1 calc R
H8B H 0.2950 0.6181 1.0315 0.024 Uiso 1 1 calc R
C10A C 0.5781(2) 0.45562(17) 0.9318(3) 0.0172(7) Uani 1 1 d .
C17A C 0.1819(3) 0.7370(2) 0.7736(4) 0.0278(8) Uani 1 1 d .
H17A H 0.1980 0.7654 0.7075 0.042 Uiso 1 1 calc GR
H17B H 0.1837 0.7633 0.8449 0.042 Uiso 1 1 calc GR
H17C H 0.1162 0.7185 0.7632 0.042 Uiso 1 1 calc GR
C3 C 0.4580(3) 0.74368(19) 1.4763(3) 0.0257(8) Uani 1 1 d .
H3B H 0.4977 0.7717 1.5227 0.031 Uiso 1 1 calc R
C9A C 0.5996(3) 0.4654(2) 0.5638(3) 0.0272(8) Uani 1 1 d .
H9AA H 0.6210 0.4790 0.4864 0.041 Uiso 1 1 calc GR
H9AB H 0.5927 0.4171 0.5661 0.041 Uiso 1 1 calc GR
H9AC H 0.6482 0.4793 0.6211 0.041 Uiso 1 1 calc GR

loop_
_atom_site_aniso_label
_atom_site_aniso_U_11
_atom_site_aniso_U_22
_atom_site_aniso_U_33
_atom_site_aniso_U_23
_atom_site_aniso_U_13
_atom_site_aniso_U_12
O3A 0.0158(11) 0.0171(11) 0.0415(14) 0.0048(11) -0.0009(11) 0.0004(9)
O2S 0.0161(12) 0.0172(11) 0.0363(14) 0.0003(10) 0.0019(10) -0.0011(9)
O1A 0.0200(12) 0.0217(12) 0.0220(12) -0.0048(10) -0.0019(9) -0.0019(10)
O2A 0.0145(11) 0.0217(13) 0.0446(17) 0.0063(11) -0.0025(10) -0.0025(10)
O1 0.0200(12) 0.0209(12) 0.0245(12) 0.0061(10) 0.0026(9) 0.0001(9)
O1S 0.0184(11) 0.0193(12) 0.0266(13) 0.0014(9) -0.0012(9) -0.0006(10)
O3 0.0156(11) 0.0203(12) 0.0416(15) -0.0069(11) -0.0011(11) 0.0036(9)
O2 0.0190(12) 0.0268(14) 0.0379(16) -0.0077(11) 0.0031(11) -0.0014(11)
N1A 0.0127(12) 0.0178(13) 0.0198(14) 0.0012(11) 0.0002(11) -0.0013(10)
N2 0.0176(13) 0.0179(14) 0.0154(14) 0.0012(10) -0.0016(10) 0.0007(11)
N2A 0.0161(12) 0.0150(13) 0.0161(13) -0.0008(10) 0.0016(10) -0.0011(10)
N1 0.0132(12) 0.0160(14) 0.0196(15) -0.0021(11) -0.0017(10) -0.0004(10)
C10 0.0182(16) 0.0188(16) 0.0172(15) 0.0017(13) 0.0002(12) 0.0053(13)
C12 0.0148(16) 0.0154(16) 0.0204(16) -0.0005(12) -0.0009(12) -0.0026(14)
C7A 0.0147(15) 0.0160(15) 0.0172(15) -0.0006(12) -0.0012(11) -0.0017(13)
C8A 0.0227(17) 0.0220(17) 0.0181(16) 0.0029(12) 0.0037(13) -0.0004(14)
C1A 0.0163(15) 0.0127(15) 0.0251(18) -0.0017(13) 0.0002(13) -0.0008(12)
C9 0.0241(19) 0.0275(19) 0.027(2) 0.0021(15) -0.0090(14) 0.0051(15)
C3A 0.0138(15) 0.0217(17) 0.0268(17) 0.0052(14) 0.0029(13) -0.0017(13)
C1 0.0137(15) 0.0211(17) 0.0224(17) 0.0020(13) -0.0009(13) 0.0007(13)
C11 0.0147(15) 0.0160(15) 0.0158(16) -0.0001(12) -0.0005(11) -0.0010(12)
C13A 0.0119(15) 0.0234(17) 0.0227(16) 0.0004(13) 0.0013(12) -0.0033(14)
C6A 0.0149(15) 0.0137(15) 0.0178(16) -0.0007(11) 0.0008(11) -0.0006(12)
C5A 0.0135(14) 0.0181(15) 0.0195(16) 0.0013(13) -0.0009(12) 0.0061(13)
C16 0.0188(15) 0.0188(16) 0.0177(16) -0.0005(13) 0.0011(12) -0.0034(12)
C14A 0.0219(17) 0.0188(16) 0.0186(15) 0.0027(13) 0.0019(13) 0.0024(14)
C4A 0.0153(15) 0.0244(17) 0.0181(16) 0.0053(13) 0.0025(11) 0.0040(13)
C11A 0.0184(16) 0.0168(16) 0.0147(16) 0.0027(12) 0.0013(12) 0.0001(13)
C5 0.0128(14) 0.0159(15) 0.0224(17) 0.0024(13) -0.0004(13) 0.0001(12)
C4 0.0153(16) 0.0294(19) 0.0213(17) -0.0054(14) -0.0026(12) 0.0037(14)
C12A 0.0190(17) 0.0112(15) 0.0177(15) 0.0010(11) -0.0002(12) -0.0024(14)
C2A 0.0146(15) 0.0170(16) 0.0312(18) 0.0033(14) 0.0006(13) -0.0001(12)
C15A 0.0255(18) 0.0174(16) 0.0169(16) 0.0008(13) 0.0015(13) -0.0002(13)
C17 0.0248(18) 0.0194(18) 0.0338(19) -0.0007(15) 0.0003(15) 0.0086(15)
C13 0.0149(16) 0.0185(16) 0.0233(16) -0.0020(13) 0.0001(13) 0.0005(14)
C6 0.0161(15) 0.0170(16) 0.0164(15) -0.0012(12) 0.0002(11) -0.0015(13)
C15 0.0255(17) 0.0171(16) 0.0183(16) 0.0021(13) -0.0012(12) 0.0004(13)
C14 0.0174(16) 0.0175(15) 0.0242(16) -0.0032(13) -0.0034(14) 0.0035(13)
C7 0.0186(16) 0.0146(14) 0.0165(15) -0.0001(12) 0.0014(12) 0.0021(13)
C2 0.0179(16) 0.0189(16) 0.0318(19) -0.0032(14) 0.0018(13) -0.0013(13)
C16A 0.0201(15) 0.0184(15) 0.0166(15) -0.0009(12) -0.0021(12) 0.0004(13)
C8 0.0214(17) 0.0219(17) 0.0161(16) -0.0013(12) -0.0028(13) 0.0013(14)
C10A 0.0166(16) 0.0167(16) 0.0183(16) 0.0014(12) -0.0002(12) -0.0011(13)
C17A 0.0272(19) 0.0259(19) 0.0303(18) -0.0009(16) -0.0021(16) 0.0062(16)
C3 0.0167(17) 0.0260(17) 0.034(2) -0.0132(15) -0.0025(14) 0.0012(14)
C9A 0.0222(19) 0.032(2) 0.0279(19) -0.0040(16) 0.0058(14) 0.0051(16)

loop_
_atom_type_symbol
_atom_type_description
_atom_type_scat_dispersion_real
_atom_type_scat_dispersion_imag
_atom_type_scat_source
C C 0.0181 0.0091 'International Tables Vol C Tables 4.2.6.8 and 6.1.1.4'
H H 0.0000 0.0000 'International Tables Vol C Tables 4.2.6.8 and 6.1.1.4'
N N 0.0311 0.0180 'International Tables Vol C Tables 4.2.6.8 and 6.1.1.4'
O O 0.0492 0.0322 'International Tables Vol C Tables 4.2.6.8 and 6.1.1.4'

loop_
_geom_angle_atom_site_label_1
_geom_angle_atom_site_label_2
_geom_angle_atom_site_label_3
_geom_angle
C1A N1A C7A 120.9(3)
C4A N1A C7A 128.3(3)
C4A N1A C1A 109.3(3)
C5 N2 C6 122.6(3)
C5 N2 C8 119.1(3)
C8 N2 C6 117.5(3)
C8A N2A C6A 116.7(3)
C5A N2A C8A 118.4(3)
C5A N2A C6A 123.8(3)
C1 N1 C7 120.1(3)
C4 N1 C1 108.7(3)
C4 N1 C7 129.0(3)
O3 C10 C7 113.2(3)
O2 C10 O3 125.4(3)
O2 C10 C7 121.4(3)
C11 C12 C13 120.5(3)
N1A C7A C6A 108.6(3)
N1A C7A C10A 113.0(3)
C6A C7A C10A 109.2(3)
N2A C8A C9A 111.5(3)
N1A C1A C5A 121.0(3)
N1A C1A C2A 107.6(3)
C2A C1A C5A 131.4(3)
C4A C3A C2A 108.0(3)
N1 C1 C5 119.8(3)
C2 C1 N1 108.4(3)
C2 C1 C5 131.7(3)
C12 C11 C16 118.4(3)
C12 C11 C6 122.5(3)
C16 C11 C6 119.1(3)
C14A C13A C12A 121.7(3)
N2A C6A C7A 110.1(3)
N2A C6A C11A 112.6(3)
C11A C6A C7A 113.2(3)
O1A C5A N2A 121.7(3)
O1A C5A C1A 122.7(3)
N2A C5A C1A 115.7(3)
C15 C16 C11 120.9(3)
C13A C14A C15A 117.8(3)
C13A C14A C17A 121.5(3)
C15A C14A C17A 120.7(3)
N1A C4A C3A 107.9(3)
C12A C11A C6A 122.3(3)
C12A C11A C16A 118.4(3)
C16A C11A C6A 119.2(3)
O1 C5 N2 120.9(3)
O1 C5 C1 121.3(3)
N2 C5 C1 117.8(3)
N1 C4 C3 107.5(3)
C11A C12A C13A 120.3(3)
C1A C2A C3A 107.2(3)
C14A C15A C16A 121.0(3)
C14 C13 C12 121.5(3)
N2 C6 C11 112.3(3)
N2 C6 C7 110.2(3)
C11 C6 C7 114.3(3)
C16 C15 C14 120.9(3)
C13 C14 C17 121.1(3)
C13 C14 C15 117.7(3)
C15 C14 C17 121.2(3)
N1 C7 C10 113.0(3)
N1 C7 C6 109.2(3)
C6 C7 C10 109.9(3)
C1 C2 C3 107.1(3)
C15A C16A C11A 120.8(3)
N2 C8 C9 111.8(3)
O3A C10A C7A 114.3(3)
O2A C10A O3A 125.0(3)
O2A C10A C7A 120.7(3)
C4 C3 C2 108.2(3)

loop_
_geom_bond_atom_site_label_1
_geom_bond_atom_site_label_2
_geom_bond_distance
O3A C10A 1.313(4)
O1A C5A 1.230(4)
O2A C10A 1.214(4)
O1 C5 1.259(4)
O3 C10 1.318(4)
O2 C10 1.197(4)
N1A C7A 1.457(4)
N1A C1A 1.383(4)
N1A C4A 1.370(4)
N2 C5 1.351(4)
N2 C6 1.473(4)
N2 C8 1.464(4)
N2A C8A 1.468(4)
N2A C6A 1.468(4)
N2A C5A 1.362(4)
N1 C1 1.387(4)
N1 C4 1.368(4)
N1 C7 1.459(4)
C10 C7 1.541(4)
C12 C11 1.390(5)
C12 C13 1.394(5)
C7A C6A 1.543(4)
C7A C10A 1.548(4)
C8A C9A 1.521(5)
C1A C5A 1.460(5)
C1A C2A 1.386(5)
C9 C8 1.515(5)
C3A C4A 1.378(5)
C3A C2A 1.411(5)
C1 C5 1.455(5)
C1 C2 1.371(5)
C11 C16 1.398(5)
C11 C6 1.523(4)
C13A C14A 1.390(5)
C13A C12A 1.396(5)
C6A C11A 1.521(4)
C16 C15 1.387(5)
C14A C15A 1.395(5)
C14A C17A 1.508(5)
C11A C12A 1.394(5)
C11A C16A 1.398(5)
C4 C3 1.389(5)
C15A C16A 1.396(5)
C17 C14 1.517(5)
C13 C14 1.387(5)
C6 C7 1.530(4)
C15 C14 1.404(5)
C2 C3 1.402(5)

loop_
_twin_individual_id
_twin_individual_mass_fraction_refined
1 0.7(3)
2 0.3(3)
